data_4110319
loop_
_publ_author_name
'Shannon E. Bunn'
'C. Tony Liu'
'Zhong-Lin Lu'
'Alexei A. Neverov'
'R. Stan Brown'

_publ_section_title
;
 The Dinuclear Zn(II) Complex Catalyzed Cyclization of a Series of
 2-Hydroxypropyl Aryl Phosphate RNA Models: Progressive Change in
 Mechanism from Rate-Limiting P-O Bond Cleavage to Substrate Binding
;
_journal_name_full 'Journal of the American Chemical Society'
_journal_page_first 16238
_journal_page_last 16248
_journal_paper_doi 10.1021/ja076847d
_journal_volume 129
_journal_year 2007
_chemical_formula_sum 'C25 H47 F9 N6 O11 S3 Zn2'
_chemical_formula_weight 1005.61
_chemical_name_systematic
; 
 ? 
;
_space_group_IT_number 14
_symmetry_cell_setting monoclinic
_symmetry_space_group_name_Hall '-P 2ybc'
_symmetry_space_group_name_H-M 'P 1 21/c 1'
_atom_sites_solution_hydrogens geom
_atom_sites_solution_primary direct
_atom_sites_solution_secondary difmap
_audit_creation_method SHELXL-97
_cell_angle_alpha 90.00
_cell_angle_beta 102.656(2)
_cell_angle_gamma 90.00
_cell_formula_units_Z 4
_cell_length_a 10.9062(10)
_cell_length_b 22.998(2)
_cell_length_c 16.7888(14)
_cell_measurement_temperature 180(2)
_cell_volume 4108.7(6)
_computing_cell_refinement 'Bruker SMART'
_computing_data_collection 'Bruker SMART'
_computing_data_reduction 'Bruker SHELXTL'
_computing_molecular_graphics 'Bruker SHELXTL'
_computing_publication_material 'Bruker SHELXTL'
_computing_structure_refinement 'SHELXL-97 (Sheldrick, 1997)'
_computing_structure_solution 'SHELXS-97 (Sheldrick, 1990)'
_diffrn_ambient_temperature 180(2)
_diffrn_measured_fraction_theta_full 0.999
_diffrn_measured_fraction_theta_max 0.999
_diffrn_measurement_device_type 'CCD area detector'
_diffrn_measurement_method 'phi and omega scans'
_diffrn_radiation_monochromator graphite
_diffrn_radiation_source 'fine-focus sealed tube'
_diffrn_radiation_type MoK\a
_diffrn_radiation_wavelength 0.71073
_diffrn_reflns_av_R_equivalents 0.0303
_diffrn_reflns_av_sigmaI/netI 0.0482
_diffrn_reflns_limit_h_max 12
_diffrn_reflns_limit_h_min -12
_diffrn_reflns_limit_k_max 27
_diffrn_reflns_limit_k_min -27
_diffrn_reflns_limit_l_max 17
_diffrn_reflns_limit_l_min -19
_diffrn_reflns_number 23896
_diffrn_reflns_theta_full 25.00
_diffrn_reflns_theta_max 25.00
_diffrn_reflns_theta_min 1.53
_exptl_absorpt_coefficient_mu 1.419
_exptl_absorpt_correction_T_max 1.0000
_exptl_absorpt_correction_T_min 0.8649
_exptl_absorpt_correction_type 'empirical (Bruker SADABS)'
_exptl_crystal_colour colorless
_exptl_crystal_density_diffrn 1.626
_exptl_crystal_description prism
_exptl_crystal_F_000 2064
_exptl_crystal_size_max 0.40
_exptl_crystal_size_mid 0.10
_exptl_crystal_size_min 0.08
_refine_diff_density_max 0.648
_refine_diff_density_min -0.509
_refine_diff_density_rms 0.069
_refine_ls_extinction_method none
_refine_ls_goodness_of_fit_ref 1.000
_refine_ls_hydrogen_treatment mixed
_refine_ls_matrix_type full
_refine_ls_number_parameters 529
_refine_ls_number_reflns 7225
_refine_ls_number_restraints 7
_refine_ls_restrained_S_all 1.009
_refine_ls_R_factor_all 0.0573
_refine_ls_R_factor_gt 0.0373
_refine_ls_shift/su_max 0.001
_refine_ls_shift/su_mean 0.000
_refine_ls_structure_factor_coef Fsqd
_refine_ls_weighting_details 'calc w=1/[\s^2^(Fo^2^)+(0.0550P)^2^+0.0000P] where P=(Fo^2^+2Fc^2^)/3'
_refine_ls_weighting_scheme calc
_refine_ls_wR_factor_gt 0.0940
_refine_ls_wR_factor_ref 0.1005
_reflns_number_gt 5238
_reflns_number_total 7225
_reflns_threshold_expression >2sigma(I)
_cod_data_source_file ja076847dsi20070914_051819.cif
_cod_data_source_block rs26
_cod_database_code 4110319

loop_
_symmetry_equiv_pos_as_xyz
'x, y, z'
'-x, y+1/2, -z+1/2'
'-x, -y, -z'
'x, -y-1/2, z-1/2'

loop_
_atom_site_label
_atom_site_type_symbol
_atom_site_fract_x
_atom_site_fract_y
_atom_site_fract_z
_atom_site_U_iso_or_equiv
_atom_site_adp_type
_atom_site_occupancy
_atom_site_symmetry_multiplicity
_atom_site_calc_flag
_atom_site_refinement_flags
_atom_site_disorder_assembly
_atom_site_disorder_group
Zn1 Zn 0.31949(4) 0.533940(16) 0.74119(2) 0.02526(11) Uani 1 1 d . . .
Zn2 Zn 0.52858(4) 0.407005(17) 0.77102(2) 0.02836(12) Uani 1 1 d . . .
O1H O 0.4429(2) 0.47706(10) 0.78728(14) 0.0361(6) Uani 1 1 d D . .
H1H H 0.489(4) 0.499(2) 0.829(2) 0.11(2) Uiso 1 1 d D . .
O1 O 0.1579(3) 0.71017(15) 0.51311(19) 0.0777(10) Uani 1 1 d . . .
O2 O 0.1807(3) 0.75304(13) 0.3864(2) 0.0645(9) Uani 1 1 d . . .
O3 O 0.0461(3) 0.66920(13) 0.3829(2) 0.0730(10) Uani 1 1 d . . .
O4 O 0.6416(3) 0.56336(16) 0.49083(18) 0.0815(11) Uani 1 1 d . . .
O5 O 0.5986(3) 0.53629(13) 0.6212(2) 0.0726(10) Uani 1 1 d . . .
O6 O 0.7952(2) 0.51244(12) 0.59053(16) 0.0517(7) Uani 1 1 d . . .
O7A O 0.291(3) 0.5119(16) 0.9972(14) 0.069(2) Uani 0.310(3) 1 d P A 1
O7B O 0.2987(12) 0.5101(6) 0.9689(5) 0.069(2) Uani 0.69 1 d P A 2
O8A O 0.3475(10) 0.4429(4) 0.9220(7) 0.0668(13) Uani 0.310(3) 1 d P A 1
O8B O 0.4401(4) 0.4247(2) 0.9754(3) 0.0668(13) Uani 0.69 1 d P A 2
O9A O 0.4393(12) 0.4526(5) 1.0697(6) 0.0527(13) Uani 0.310(3) 1 d P A 1
O9B O 0.3945(5) 0.4651(2) 1.0982(3) 0.0527(13) Uani 0.69 1 d P A 2
O10 O 0.1765(4) 0.74770(17) 0.2220(2) 0.0860(11) Uani 1 1 d . . .
H10 H 0.2237 0.7555 0.1901 0.129 Uiso 1 1 calc R . .
N1 N 0.4116(3) 0.33822(12) 0.73468(16) 0.0304(7) Uani 1 1 d . . .
N2 N 0.6416(3) 0.38618(13) 0.88093(17) 0.0367(7) Uani 1 1 d . . .
N3 N 0.6426(3) 0.41393(13) 0.69259(17) 0.0358(7) Uani 1 1 d . . .
N4 N 0.1438(3) 0.50528(12) 0.69037(15) 0.0276(6) Uani 1 1 d . . .
N5 N 0.3740(3) 0.58481(12) 0.65749(15) 0.0302(7) Uani 1 1 d . . .
N6 N 0.3068(3) 0.58745(12) 0.83600(16) 0.0285(7) Uani 1 1 d . . .
C1 C 0.4492(4) 0.28951(16) 0.7940(2) 0.0420(10) Uani 1 1 d . . .
H1A H 0.5213 0.2690 0.7799 0.050 Uiso 1 1 calc R . .
H1B H 0.3786 0.2616 0.7870 0.050 Uiso 1 1 calc R . .
C2 C 0.4855(4) 0.30685(17) 0.8836(2) 0.0482(11) Uani 1 1 d . . .
H2A H 0.4293 0.3386 0.8935 0.058 Uiso 1 1 calc R . .
H2B H 0.4718 0.2732 0.9174 0.058 Uiso 1 1 calc R . .
C3 C 0.6204(4) 0.32679(17) 0.9108(2) 0.0492(11) Uani 1 1 d . . .
H3A H 0.6442 0.3265 0.9712 0.059 Uiso 1 1 calc R . .
H3B H 0.6757 0.2989 0.8905 0.059 Uiso 1 1 calc R . .
C4 C 0.7777(4) 0.3980(2) 0.8881(2) 0.0567(12) Uani 1 1 d . . .
H4A H 0.8227 0.3605 0.8907 0.068 Uiso 1 1 calc R . .
H4B H 0.8104 0.4188 0.9401 0.068 Uiso 1 1 calc R . .
C5 C 0.8072(4) 0.43379(19) 0.8188(3) 0.0525(11) Uani 1 1 d . . .
H5A H 0.7602 0.4709 0.8153 0.063 Uiso 1 1 calc R . .
H5B H 0.8979 0.4433 0.8321 0.063 Uiso 1 1 calc R . .
C6 C 0.7759(4) 0.40453(19) 0.7362(2) 0.0469(10) Uani 1 1 d . . .
H6A H 0.8323 0.4198 0.7022 0.056 Uiso 1 1 calc R . .
H6B H 0.7917 0.3623 0.7434 0.056 Uiso 1 1 calc R . .
C7 C 0.6082(4) 0.37474(18) 0.6198(2) 0.0434(10) Uani 1 1 d . . .
H7A H 0.6837 0.3681 0.5973 0.052 Uiso 1 1 calc R . .
H7B H 0.5447 0.3945 0.5772 0.052 Uiso 1 1 calc R . .
C8 C 0.5558(4) 0.31593(17) 0.6385(2) 0.0405(10) Uani 1 1 d . . .
H8A H 0.5586 0.2890 0.5929 0.049 Uiso 1 1 calc R . .
H8B H 0.6114 0.2998 0.6882 0.049 Uiso 1 1 calc R . .
C9 C 0.4216(3) 0.31767(16) 0.6514(2) 0.0372(9) Uani 1 1 d . . .
H9A H 0.3709 0.3437 0.6099 0.045 Uiso 1 1 calc R . .
H9B H 0.3850 0.2782 0.6424 0.045 Uiso 1 1 calc R . .
C10 C 0.2788(3) 0.35480(16) 0.7340(2) 0.0373(9) Uani 1 1 d . . .
H10A H 0.2731 0.3663 0.7899 0.045 Uiso 1 1 calc R . .
H10B H 0.2243 0.3204 0.7185 0.045 Uiso 1 1 calc R . .
C11 C 0.2291(3) 0.40473(15) 0.6754(2) 0.0326(8) Uani 1 1 d . . .
H11A H 0.3002 0.4297 0.6690 0.039 Uiso 1 1 calc R . .
H11B H 0.1901 0.3885 0.6211 0.039 Uiso 1 1 calc R . .
C12 C 0.1326(3) 0.44158(15) 0.7059(2) 0.0336(8) Uani 1 1 d . . .
H12A H 0.0472 0.4284 0.6787 0.040 Uiso 1 1 calc R . .
H12B H 0.1426 0.4352 0.7653 0.040 Uiso 1 1 calc R . .
C13 C 0.1133(3) 0.51608(16) 0.59948(19) 0.0356(9) Uani 1 1 d . . .
H13A H 0.0217 0.5112 0.5787 0.043 Uiso 1 1 calc R . .
H13B H 0.1562 0.4863 0.5729 0.043 Uiso 1 1 calc R . .
C14 C 0.1511(4) 0.57597(17) 0.5747(2) 0.0390(9) Uani 1 1 d . . .
H14A H 0.1014 0.5847 0.5192 0.047 Uiso 1 1 calc R . .
H14B H 0.1283 0.6051 0.6123 0.047 Uiso 1 1 calc R . .
C15 C 0.2896(4) 0.58303(17) 0.57458(19) 0.0376(9) Uani 1 1 d . . .
H15A H 0.3158 0.5504 0.5437 0.045 Uiso 1 1 calc R . .
H15B H 0.3007 0.6194 0.5455 0.045 Uiso 1 1 calc R . .
C16 C 0.3933(4) 0.64535(16) 0.6907(2) 0.0386(9) Uani 1 1 d . . .
H16A H 0.3108 0.6642 0.6875 0.046 Uiso 1 1 calc R . .
H16B H 0.4400 0.6684 0.6572 0.046 Uiso 1 1 calc R . .
C17 C 0.4665(3) 0.64455(15) 0.7790(2) 0.0361(9) Uani 1 1 d . . .
H17A H 0.5238 0.6106 0.7867 0.043 Uiso 1 1 calc R . .
H17B H 0.5190 0.6800 0.7892 0.043 Uiso 1 1 calc R . .
C18 C 0.3861(4) 0.64157(15) 0.8421(2) 0.0361(9) Uani 1 1 d . . .
H18A H 0.4416 0.6434 0.8972 0.043 Uiso 1 1 calc R . .
H18B H 0.3303 0.6760 0.8356 0.043 Uiso 1 1 calc R . .
C19 C 0.1750(3) 0.60115(16) 0.8404(2) 0.0366(9) Uani 1 1 d . . .
H19A H 0.1443 0.6339 0.8030 0.044 Uiso 1 1 calc R . .
H19B H 0.1737 0.6139 0.8965 0.044 Uiso 1 1 calc R . .
C20 C 0.0868(3) 0.54968(16) 0.8179(2) 0.0352(9) Uani 1 1 d . . .
H20A H 0.1281 0.5146 0.8456 0.042 Uiso 1 1 calc R . .
H20B H 0.0101 0.5569 0.8389 0.042 Uiso 1 1 calc R . .
C21 C 0.0482(3) 0.53750(16) 0.7269(2) 0.0330(8) Uani 1 1 d . . .
H21A H -0.0305 0.5146 0.7164 0.040 Uiso 1 1 calc R . .
H21B H 0.0295 0.5750 0.6979 0.040 Uiso 1 1 calc R . .
C22 C -0.0289(4) 0.76720(19) 0.4277(3) 0.0491(11) Uani 1 1 d . . .
C23 C 0.7503(5) 0.6201(2) 0.6171(4) 0.0725(15) Uani 1 1 d . . .
C24 C 0.2212(4) 0.40898(18) 1.0094(2) 0.0622(13) Uani 1 1 d D . .
C25 C 0.0501(6) 0.7481(3) 0.1784(3) 0.097(2) Uani 1 1 d . . .
H25A H 0.0027 0.7769 0.2025 0.146 Uiso 1 1 calc R . .
H25B H 0.0132 0.7095 0.1813 0.146 Uiso 1 1 calc R . .
H25C H 0.0466 0.7581 0.1212 0.146 Uiso 1 1 calc R . .
S1 S 0.10311(10) 0.71891(4) 0.42720(7) 0.0484(3) Uani 1 1 d . . .
S2 S 0.68929(9) 0.55076(4) 0.57474(6) 0.0384(2) Uani 1 1 d . . .
S3 S 0.34954(9) 0.45758(4) 1.00743(6) 0.0391(2) Uani 1 1 d . A .
F1 F -0.0871(3) 0.78239(13) 0.35379(16) 0.0860(9) Uani 1 1 d . . .
F2 F 0.0081(2) 0.81511(11) 0.46938(16) 0.0690(8) Uani 1 1 d . . .
F3 F -0.1135(3) 0.74192(13) 0.46195(18) 0.0826(9) Uani 1 1 d . . .
F4 F 0.8433(3) 0.63782(13) 0.5853(3) 0.1206(14) Uani 1 1 d . . .
F5 F 0.7945(4) 0.61726(16) 0.6957(2) 0.1214(14) Uani 1 1 d . . .
F6 F 0.6608(3) 0.66080(13) 0.6022(2) 0.1159(13) Uani 1 1 d . . .
F7A F 0.1314(4) 0.43056(18) 1.0392(4) 0.0953(18) Uani 0.779(5) 1 d PD B 1
F7B F 0.2076(15) 0.4226(7) 1.0845(6) 0.0953(18) Uani 0.220(5) 1 d PD B 2
F8A F 0.1657(5) 0.3949(2) 0.9312(2) 0.1090(19) Uani 0.779(5) 1 d PD B 1
F8B F 0.1081(9) 0.4250(7) 0.9709(11) 0.1090(19) Uani 0.220(5) 1 d PD B 2
F9 F 0.2576(3) 0.35838(12) 1.0407(2) 0.0916(10) Uani 1 1 d D B .

loop_
_atom_site_aniso_label
_atom_site_aniso_U_11
_atom_site_aniso_U_22
_atom_site_aniso_U_33
_atom_site_aniso_U_23
_atom_site_aniso_U_13
_atom_site_aniso_U_12
Zn1 0.0283(2) 0.0193(2) 0.0295(2) 0.00051(16) 0.00917(16) 0.00212(17)
Zn2 0.0340(3) 0.0201(2) 0.0322(2) 0.00064(17) 0.01003(18) 0.00475(18)
O1H 0.0442(16) 0.0235(14) 0.0365(13) -0.0050(11) -0.0002(12) 0.0132(12)
O1 0.090(3) 0.063(2) 0.074(2) 0.0162(18) 0.0030(19) 0.022(2)
O2 0.056(2) 0.0463(19) 0.102(2) 0.0031(17) 0.0424(18) -0.0066(15)
O3 0.075(2) 0.0397(19) 0.114(3) -0.0293(18) 0.042(2) -0.0124(17)
O4 0.090(3) 0.089(3) 0.0555(18) 0.0228(18) -0.0063(18) 0.017(2)
O5 0.071(2) 0.048(2) 0.118(3) 0.0073(19) 0.062(2) 0.0086(17)
O6 0.0394(17) 0.0522(19) 0.0594(17) -0.0080(14) 0.0016(14) 0.0105(14)
O7A 0.057(3) 0.072(3) 0.076(7) 0.058(6) 0.006(5) -0.006(2)
O7B 0.057(3) 0.072(3) 0.076(7) 0.058(6) 0.006(5) -0.006(2)
O8A 0.055(3) 0.049(3) 0.113(4) -0.016(3) 0.055(3) -0.007(2)
O8B 0.055(3) 0.049(3) 0.113(4) -0.016(3) 0.055(3) -0.007(2)
O9A 0.065(4) 0.054(3) 0.034(3) -0.006(2) 0.000(2) -0.014(2)
O9B 0.065(4) 0.054(3) 0.034(3) -0.006(2) 0.000(2) -0.014(2)
O10 0.077(3) 0.068(3) 0.114(3) 0.008(2) 0.022(2) -0.002(2)
N1 0.0362(18) 0.0215(16) 0.0353(15) -0.0018(13) 0.0116(13) 0.0030(13)
N2 0.044(2) 0.0287(18) 0.0348(15) 0.0035(14) 0.0018(14) 0.0075(15)
N3 0.0329(18) 0.0351(19) 0.0425(17) 0.0045(14) 0.0153(14) 0.0031(14)
N4 0.0275(16) 0.0246(16) 0.0309(14) -0.0007(12) 0.0069(12) 0.0024(13)
N5 0.0429(19) 0.0195(16) 0.0302(14) 0.0003(12) 0.0125(13) -0.0009(13)
N6 0.0311(17) 0.0205(16) 0.0363(15) -0.0054(12) 0.0125(13) 0.0020(13)
C1 0.052(3) 0.022(2) 0.054(2) 0.0039(18) 0.015(2) 0.0039(18)
C2 0.074(3) 0.030(2) 0.045(2) 0.0133(18) 0.024(2) 0.009(2)
C3 0.074(3) 0.037(2) 0.035(2) 0.0057(18) 0.009(2) 0.017(2)
C4 0.050(3) 0.062(3) 0.050(2) 0.003(2) -0.004(2) 0.004(2)
C5 0.037(2) 0.044(3) 0.072(3) -0.005(2) 0.002(2) 0.000(2)
C6 0.033(2) 0.047(3) 0.063(3) 0.002(2) 0.015(2) 0.0049(19)
C7 0.040(2) 0.060(3) 0.0329(19) 0.0096(19) 0.0148(18) 0.018(2)
C8 0.047(3) 0.039(2) 0.0361(19) -0.0080(17) 0.0109(18) 0.0118(19)
C9 0.043(2) 0.031(2) 0.0373(19) -0.0090(17) 0.0059(17) 0.0015(17)
C10 0.039(2) 0.028(2) 0.049(2) -0.0006(17) 0.0169(18) -0.0035(17)
C11 0.032(2) 0.025(2) 0.0413(19) -0.0036(16) 0.0096(16) -0.0032(16)
C12 0.033(2) 0.028(2) 0.0414(19) -0.0027(16) 0.0125(17) -0.0051(16)
C13 0.036(2) 0.041(2) 0.0289(17) -0.0036(16) 0.0039(16) 0.0055(18)
C14 0.046(3) 0.041(2) 0.0280(18) 0.0036(17) 0.0041(17) 0.0074(19)
C15 0.050(3) 0.037(2) 0.0290(18) 0.0053(16) 0.0156(17) 0.0026(18)
C16 0.048(2) 0.025(2) 0.045(2) 0.0081(17) 0.0148(19) -0.0033(18)
C17 0.045(2) 0.022(2) 0.0407(19) 0.0024(16) 0.0073(18) -0.0066(17)
C18 0.045(2) 0.022(2) 0.041(2) -0.0047(16) 0.0091(18) -0.0018(17)
C19 0.038(2) 0.033(2) 0.041(2) -0.0037(17) 0.0130(17) 0.0077(17)
C20 0.034(2) 0.038(2) 0.0373(19) -0.0012(17) 0.0161(17) 0.0058(17)
C21 0.026(2) 0.034(2) 0.0408(19) 0.0008(17) 0.0102(16) 0.0043(16)
C22 0.041(3) 0.039(3) 0.069(3) -0.008(2) 0.017(2) 0.001(2)
C23 0.057(3) 0.041(3) 0.122(5) -0.009(3) 0.026(3) -0.001(3)
C24 0.061(3) 0.064(4) 0.061(3) 0.004(3) 0.012(3) -0.026(3)
C25 0.097(5) 0.114(5) 0.075(4) -0.006(3) 0.003(3) 0.030(4)
S1 0.0472(7) 0.0259(6) 0.0774(7) -0.0026(5) 0.0252(6) 0.0014(5)
S2 0.0291(5) 0.0414(6) 0.0453(5) 0.0067(4) 0.0095(4) 0.0038(4)
S3 0.0398(6) 0.0358(6) 0.0439(5) -0.0031(4) 0.0140(5) -0.0125(5)
F1 0.080(2) 0.097(2) 0.0716(18) 0.0007(17) -0.0039(16) 0.0359(18)
F2 0.0659(18) 0.0414(16) 0.0992(19) -0.0229(14) 0.0172(15) 0.0092(13)
F3 0.0601(18) 0.079(2) 0.124(2) -0.0162(18) 0.0525(18) -0.0078(16)
F4 0.079(2) 0.063(2) 0.229(4) 0.006(2) 0.053(3) -0.0257(18)
F5 0.125(3) 0.101(3) 0.122(3) -0.071(2) -0.009(2) 0.017(2)
F6 0.084(2) 0.0395(18) 0.221(4) -0.008(2) 0.025(2) 0.0181(16)
F7A 0.046(3) 0.083(3) 0.175(5) -0.006(3) 0.065(4) -0.013(2)
F7B 0.046(3) 0.083(3) 0.175(5) -0.006(3) 0.065(4) -0.013(2)
F8A 0.109(4) 0.132(4) 0.073(3) -0.017(3) -0.008(2) -0.075(3)
F8B 0.109(4) 0.132(4) 0.073(3) -0.017(3) -0.008(2) -0.075(3)
F9 0.081(2) 0.0469(18) 0.149(3) 0.0193(19) 0.030(2) -0.0240(16)

loop_
_atom_type_symbol
_atom_type_description
_atom_type_scat_dispersion_real
_atom_type_scat_dispersion_imag
_atom_type_scat_source
C C 0.0033 0.0016 'International Tables Vol C Tables 4.2.6.8 and 6.1.1.4'
H H 0.0000 0.0000 'International Tables Vol C Tables 4.2.6.8 and 6.1.1.4'
N N 0.0061 0.0033 'International Tables Vol C Tables 4.2.6.8 and 6.1.1.4'
O O 0.0106 0.0060 'International Tables Vol C Tables 4.2.6.8 and 6.1.1.4'
F F 0.0171 0.0103 'International Tables Vol C Tables 4.2.6.8 and 6.1.1.4'
S S 0.1246 0.1234 'International Tables Vol C Tables 4.2.6.8 and 6.1.1.4'
Zn Zn 0.2839 1.4301 'International Tables Vol C Tables 4.2.6.8 and 6.1.1.4'

loop_
_geom_angle_atom_site_label_1
_geom_angle_atom_site_label_2
_geom_angle_atom_site_label_3
_geom_angle
O1H Zn1 N5 112.93(12)
O1H Zn1 N4 117.61(11)
N5 Zn1 N4 106.92(11)
O1H Zn1 N6 104.99(11)
N5 Zn1 N6 105.94(11)
N4 Zn1 N6 107.74(11)
O1H Zn2 N3 114.80(12)
O1H Zn2 N2 106.64(11)
N3 Zn2 N2 105.88(12)
O1H Zn2 N1 113.76(11)
N3 Zn2 N1 107.61(12)
N2 Zn2 N1 107.65(12)
Zn2 O1H Zn1 147.19(14)
C10 N1 C1 108.7(3)
C10 N1 C9 109.9(3)
C1 N1 C9 108.6(3)
C10 N1 Zn2 110.2(2)
C1 N1 Zn2 108.6(2)
C9 N1 Zn2 110.7(2)
C4 N2 C3 111.5(3)
C4 N2 Zn2 115.2(2)
C3 N2 Zn2 114.3(2)
C6 N3 C7 110.9(3)
C6 N3 Zn2 110.1(2)
C7 N3 Zn2 114.0(2)
C12 N4 C13 109.2(3)
C12 N4 C21 108.6(3)
C13 N4 C21 108.0(2)
C12 N4 Zn1 110.5(2)
C13 N4 Zn1 110.5(2)
C21 N4 Zn1 110.0(2)
C15 N5 C16 112.4(3)
C15 N5 Zn1 114.7(2)
C16 N5 Zn1 108.6(2)
C19 N6 C18 111.6(3)
C19 N6 Zn1 113.4(2)
C18 N6 Zn1 114.5(2)
N1 C1 C2 115.8(3)
C3 C2 C1 113.7(3)
N2 C3 C2 112.9(3)
N2 C4 C5 114.4(3)
C6 C5 C4 114.8(4)
N3 C6 C5 112.7(3)
N3 C7 C8 113.8(3)
C9 C8 C7 114.8(3)
N1 C9 C8 114.1(3)
N1 C10 C11 113.7(3)
C12 C11 C10 112.0(3)
N4 C12 C11 113.4(3)
N4 C13 C14 114.4(3)
C15 C14 C13 115.2(3)
N5 C15 C14 114.4(3)
N5 C16 C17 110.6(3)
C18 C17 C16 114.9(3)
N6 C18 C17 113.7(3)
N6 C19 C20 112.9(3)
C21 C20 C19 114.5(3)
N4 C21 C20 115.7(3)
F1 C22 F2 107.9(4)
F1 C22 F3 106.8(4)
F2 C22 F3 107.3(3)
F1 C22 S1 112.2(3)
F2 C22 S1 111.2(3)
F3 C22 S1 111.2(3)
F5 C23 F4 106.2(5)
F5 C23 F6 108.5(5)
F4 C23 F6 107.7(5)
F5 C23 S2 112.1(4)
F4 C23 S2 111.4(4)
F6 C23 S2 110.7(4)
F7A C24 F9 112.2(4)
F7A C24 F8B 51.2(8)
F9 C24 F8B 128.3(9)
F7A C24 F7B 45.2(7)
F9 C24 F7B 85.2(8)
F8B C24 F7B 96.4(11)
F7A C24 F8A 104.5(4)
F9 C24 F8A 102.0(4)
F8B C24 F8A 54.6(8)
F7B C24 F8A 148.0(8)
F7A C24 S3 115.3(3)
F9 C24 S3 113.1(3)
F8B C24 S3 117.9(8)
F7B C24 S3 96.8(7)
F8A C24 S3 108.3(3)
O3 S1 O2 115.1(2)
O3 S1 O1 116.4(2)
O2 S1 O1 113.2(2)
O3 S1 C22 103.7(2)
O2 S1 C22 102.6(2)
O1 S1 C22 103.6(2)
O4 S2 O5 116.3(2)
O4 S2 O6 114.50(19)
O5 S2 O6 112.52(18)
O4 S2 C23 103.5(3)
O5 S2 C23 103.3(2)
O6 S2 C23 104.9(2)
O9A S3 O7A 115.5(14)
O9A S3 O7B 127.1(8)
O7A S3 O7B 20.4(11)
O9A S3 O8B 78.0(5)
O7A S3 O8B 139.2(9)
O7B S3 O8B 120.5(4)
O9A S3 O8A 128.8(7)
O7A S3 O8A 100.1(10)
O7B S3 O8A 80.2(6)
O8B S3 O8A 51.6(4)
O9A S3 O9B 32.5(5)
O7A S3 O9B 93.5(11)
O7B S3 O9B 111.7(5)
O8B S3 O9B 109.9(3)
O8A S3 O9B 161.3(5)
O9A S3 C24 113.0(6)
O7A S3 C24 102.8(13)
O7B S3 C24 108.0(5)
O8B S3 C24 106.3(2)
O8A S3 C24 91.7(4)
O9B S3 C24 97.7(2)

loop_
_geom_bond_atom_site_label_1
_geom_bond_atom_site_label_2
_geom_bond_distance
Zn1 O1H 1.915(2)
Zn1 N5 2.016(3)
Zn1 N4 2.029(3)
Zn1 N6 2.040(3)
Zn2 O1H 1.912(2)
Zn2 N3 2.006(3)
Zn2 N2 2.039(3)
Zn2 N1 2.040(3)
O1 S1 1.449(3)
O2 S1 1.434(3)
O3 S1 1.430(3)
O4 S2 1.421(3)
O5 S2 1.426(3)
O6 S2 1.431(3)
O7A S3 1.40(4)
O7B S3 1.423(12)
O8A S3 1.469(11)
O8B S3 1.439(4)
O9A S3 1.271(12)
O9B S3 1.505(4)
O10 C25 1.412(6)
N1 C10 1.495(4)
N1 C1 1.495(4)
N1 C9 1.503(4)
N2 C4 1.487(5)
N2 C3 1.491(5)
N3 C6 1.493(5)
N3 C7 1.499(5)
N4 C12 1.498(4)
N4 C13 1.509(4)
N4 C21 1.514(4)
N5 C15 1.492(4)
N5 C16 1.497(4)
N6 C19 1.489(4)
N6 C18 1.507(4)
C1 C2 1.522(5)
C2 C3 1.513(6)
C4 C5 1.516(6)
C5 C6 1.512(5)
C7 C8 1.527(5)
C8 C9 1.526(5)
C10 C11 1.532(5)
C11 C12 1.525(5)
C13 C14 1.522(5)
C14 C15 1.520(5)
C16 C17 1.522(5)
C17 C18 1.516(5)
C19 C20 1.520(5)
C20 C21 1.520(4)
C22 F1 1.311(5)
C22 F2 1.321(5)
C22 F3 1.324(5)
C22 S1 1.819(4)
C23 F5 1.305(6)
C23 F4 1.310(6)
C23 F6 1.336(5)
C23 S2 1.811(5)
C24 F7A 1.292(4)
C24 F9 1.302(4)
C24 F8B 1.314(5)
C24 F7B 1.338(5)
C24 F8A 1.359(4)
C24 S3 1.797(4)

loop_
_geom_torsion_atom_site_label_1
_geom_torsion_atom_site_label_2
_geom_torsion_atom_site_label_3
_geom_torsion_atom_site_label_4
_geom_torsion
N3 Zn2 O1H Zn1 67.3(3)
N2 Zn2 O1H Zn1 -175.8(3)
N1 Zn2 O1H Zn1 -57.3(3)
N5 Zn1 O1H Zn2 -70.6(3)
N4 Zn1 O1H Zn2 54.7(3)
N6 Zn1 O1H Zn2 174.5(3)
O1H Zn2 N1 C10 -4.6(2)
N3 Zn2 N1 C10 -132.9(2)
N2 Zn2 N1 C10 113.4(2)
O1H Zn2 N1 C1 -123.5(2)
N3 Zn2 N1 C1 108.1(2)
N2 Zn2 N1 C1 -5.6(2)
O1H Zn2 N1 C9 117.3(2)
N3 Zn2 N1 C9 -11.0(2)
N2 Zn2 N1 C9 -124.8(2)
O1H Zn2 N2 C4 -104.8(3)
N3 Zn2 N2 C4 17.9(3)
N1 Zn2 N2 C4 132.7(3)
O1H Zn2 N2 C3 124.1(3)
N3 Zn2 N2 C3 -113.2(3)
N1 Zn2 N2 C3 1.7(3)
O1H Zn2 N3 C6 115.1(2)
N2 Zn2 N3 C6 -2.2(3)
N1 Zn2 N3 C6 -117.1(2)
O1H Zn2 N3 C7 -119.6(2)
N2 Zn2 N3 C7 123.1(2)
N1 Zn2 N3 C7 8.2(3)
O1H Zn1 N4 C12 6.9(2)
N5 Zn1 N4 C12 135.1(2)
N6 Zn1 N4 C12 -111.4(2)
O1H Zn1 N4 C13 -114.1(2)
N5 Zn1 N4 C13 14.2(2)
N6 Zn1 N4 C13 127.6(2)
O1H Zn1 N4 C21 126.7(2)
N5 Zn1 N4 C21 -105.0(2)
N6 Zn1 N4 C21 8.5(2)
O1H Zn1 N5 C15 121.0(2)
N4 Zn1 N5 C15 -9.9(2)
N6 Zn1 N5 C15 -124.6(2)
O1H Zn1 N5 C16 -112.3(2)
N4 Zn1 N5 C16 116.8(2)
N6 Zn1 N5 C16 2.1(2)
O1H Zn1 N6 C19 -134.6(2)
N5 Zn1 N6 C19 105.6(2)
N4 Zn1 N6 C19 -8.5(2)
O1H Zn1 N6 C18 95.7(2)
N5 Zn1 N6 C18 -24.0(3)
N4 Zn1 N6 C18 -138.2(2)
C10 N1 C1 C2 -79.3(4)
C9 N1 C1 C2 161.1(3)
Zn2 N1 C1 C2 40.6(4)
N1 C1 C2 C3 -83.4(4)
C4 N2 C3 C2 -164.1(3)
Zn2 N2 C3 C2 -31.3(4)
C1 C2 C3 N2 74.7(4)
C3 N2 C4 C5 143.2(4)
Zn2 N2 C4 C5 10.8(4)
N2 C4 C5 C6 -64.9(5)
C7 N3 C6 C5 -168.3(3)
Zn2 N3 C6 C5 -41.3(4)
C4 C5 C6 N3 86.3(4)
C6 N3 C7 C8 89.7(4)
Zn2 N3 C7 C8 -35.3(4)
N3 C7 C8 C9 74.4(4)
C10 N1 C9 C8 163.7(3)
C1 N1 C9 C8 -77.5(4)
Zn2 N1 C9 C8 41.7(3)
C7 C8 C9 N1 -79.5(4)
C1 N1 C10 C11 179.8(3)
C9 N1 C10 C11 -61.4(4)
Zn2 N1 C10 C11 60.9(3)
N1 C10 C11 C12 -149.0(3)
C13 N4 C12 C11 65.3(4)
C21 N4 C12 C11 -177.1(3)
Zn1 N4 C12 C11 -56.4(3)
C10 C11 C12 N4 141.4(3)
C12 N4 C13 C14 -166.0(3)
C21 N4 C13 C14 76.1(4)
Zn1 N4 C13 C14 -44.2(3)
N4 C13 C14 C15 79.0(4)
C16 N5 C15 C14 -90.1(4)
Zn1 N5 C15 C14 34.7(4)
C13 C14 C15 N5 -71.8(4)
C15 N5 C16 C17 173.1(3)
Zn1 N5 C16 C17 45.0(3)
N5 C16 C17 C18 -90.9(4)
C19 N6 C18 C17 -133.8(3)
Zn1 N6 C18 C17 -3.2(4)
C16 C17 C18 N6 61.6(4)
C18 N6 C19 C20 168.7(3)
Zn1 N6 C19 C20 37.6(3)
N6 C19 C20 C21 -76.7(4)
C12 N4 C21 C20 82.1(3)
C13 N4 C21 C20 -159.6(3)
Zn1 N4 C21 C20 -38.9(3)
C19 C20 C21 N4 79.3(4)
F1 C22 S1 O3 -61.2(4)
F2 C22 S1 O3 177.8(3)
F3 C22 S1 O3 58.4(4)
F1 C22 S1 O2 58.9(4)
F2 C22 S1 O2 -62.1(3)
F3 C22 S1 O2 178.5(3)
F1 C22 S1 O1 176.9(3)
F2 C22 S1 O1 55.9(4)
F3 C22 S1 O1 -63.6(3)
F5 C23 S2 O4 177.6(4)
F4 C23 S2 O4 -63.5(5)
F6 C23 S2 O4 56.3(5)
F5 C23 S2 O5 56.0(4)
F4 C23 S2 O5 174.9(4)
F6 C23 S2 O5 -65.3(5)
F5 C23 S2 O6 -62.1(4)
F4 C23 S2 O6 56.8(5)
F6 C23 S2 O6 176.6(4)
F7A C24 S3 O9A 94.3(7)
F9 C24 S3 O9A -36.8(6)
F8B C24 S3 O9A 152.0(11)
F7B C24 S3 O9A 51.0(10)
F8A C24 S3 O9A -149.1(6)
F7A C24 S3 O7A -31.0(11)
F9 C24 S3 O7A -162.0(10)
F8B C24 S3 O7A 26.7(14)
F7B C24 S3 O7A -74.3(13)
F8A C24 S3 O7A 85.6(11)
F7A C24 S3 O7B -51.5(6)
F9 C24 S3 O7B 177.4(5)
F8B C24 S3 O7B 6.2(11)
F7B C24 S3 O7B -94.8(9)
F8A C24 S3 O7B 65.1(6)
F7A C24 S3 O8B 177.9(4)
F9 C24 S3 O8B 46.8(4)
F8B C24 S3 O8B -124.4(10)
F7B C24 S3 O8B 134.6(9)
F8A C24 S3 O8B -65.5(4)
F7A C24 S3 O8A -131.8(6)
F9 C24 S3 O8A 97.2(5)
F8B C24 S3 O8A -74.1(11)
F7B C24 S3 O8A -175.1(9)
F8A C24 S3 O8A -15.2(6)
F7A C24 S3 O9B 64.4(5)
F9 C24 S3 O9B -66.6(4)
F8B C24 S3 O9B 122.1(10)
F7B C24 S3 O9B 21.1(9)
F8A C24 S3 O9B -179.0(4)
